data_1532879
loop_
_publ_author_name
'Melnyk, G.'
'Gulay, L.D.'
'Kandpal, H.C.'
'Tremel, W.'

_publ_section_title
;
 Crystal structures of R2 Pd2 Pb (R = Y, La, Ce, Pr, Nd, Sm, Gd, Tb,Dy,
 Ho, Er, Tm and Lu) compounds
;
_journal_name_full 'Journal of Alloys Compd.'
_journal_page_first 217
_journal_page_last 222
_journal_volume 370
_journal_year 2004
_chemical_formula_sum 'Pb Pd2 Tm2'
_chemical_name_systematic 'Tm2 Pd2 Pb'
_space_group_IT_number 127
_symmetry_space_group_name_Hall '-P 4 2ab'
_symmetry_space_group_name_H-M 'P 4/m b m'
_cell_angle_alpha 90
_cell_angle_beta 90
_cell_angle_gamma 90
_cell_formula_units_Z 2
_cell_length_a 7.7021
_cell_length_b 7.7021
_cell_length_c 3.59
_cell_volume 212.967
_citation_journal_id_ASTM JALCEU
_cod_data_source_file Melnyk_JALCEU_2004_1460.cif
_cod_data_source_block Pb1Pd2Tm2
_cod_original_cell_volume 212.9672
_cod_original_formula_sum 'Pb1 Pd2 Tm2'
_cod_database_code 1532879

loop_
_symmetry_equiv_pos_as_xyz
x,y,z
-y,x,z
-x,-y,z
y,-x,z
x+1/2,-y+1/2,-z
y+1/2,x+1/2,-z
-x+1/2,y+1/2,-z
-y+1/2,-x+1/2,-z
-x,-y,-z
y,-x,-z
x,y,-z
-y,x,-z
-x-1/2,y-1/2,z
-y-1/2,-x-1/2,z
x-1/2,-y-1/2,z
y-1/2,x-1/2,z

loop_
_atom_site_label
_atom_site_type_symbol
_atom_site_fract_x
_atom_site_fract_y
_atom_site_fract_z
_atom_site_occupancy
_atom_site_U_iso_or_equiv
Tm1 Tm 0.1716 0.6716 0.5 1 0.0
Pb1 Pb 0 0 0 1 0.0
Pd1 Pd 0.3706 0.8706 0 1 0.0
